data_7712375
loop_
_publ_author_name
'Jaraba Cabrera, Diego'
'Lewis, Ryan'
'D\'iez-Poza, Carlos'
'Alvarez-Miguel, Lucia'
'Mosquera, Marta Elena Gonzalez'
'Hamilton, Alex'
'Whiteoak, Christopher J.'

_publ_section_title
;
 Group 13 Salphen compounds (In, Ga and Al): A comparison of their
 structural features and activities as catalysts for cyclic carbonate
 synthesis
;
_journal_name_full 'Dalton Transactions'
_journal_paper_doi 10.1039/D3DT00089C
_journal_year 2023
_chemical_formula_moiety 'C36 H46 Ga I N2 O2'
_chemical_formula_sum 'C36 H46 Ga I N2 O2'
_chemical_formula_weight 735.37
_space_group_crystal_system monoclinic
_space_group_IT_number 14
_space_group_name_Hall '-P 2ybc'
_space_group_name_H-M_alt 'P 1 21/c 1'
_atom_sites_solution_hydrogens geom
_atom_sites_solution_primary dual
_audit_creation_date 2022-06-08
_audit_creation_method
;
Olex2 1.3
(compiled 2020.07.31 svn.rc2a77460 for OlexSys, GUI svn.r6145)
;
_audit_update_record
;
2022-06-08 deposited with the CCDC.	2023-02-22 downloaded from the CCDC.
;
_cell_angle_alpha 90
_cell_angle_beta 96.779(2)
_cell_angle_gamma 90
_cell_formula_units_Z 4
_cell_length_a 7.6466(3)
_cell_length_b 18.2837(7)
_cell_length_c 25.0241(11)
_cell_measurement_reflns_used 9507
_cell_measurement_temperature 200.0
_cell_measurement_theta_max 26.82
_cell_measurement_theta_min 2.70
_cell_volume 3474.1(2)
_computing_cell_refinement 'SAINT V8.40B (Bruker, 2019)'
_computing_data_collection 'Apex3 v2019.11-0 (Bruker, 2019)'
_computing_data_reduction 'SAINT V8.40B (Bruker, 2019)'
_computing_molecular_graphics 'Bruker SHELXTL'
_computing_publication_material 'Bruker SHELXTL'
_computing_structure_refinement 'SHELXL 2013/3 (Sheldrick, 2015)'
_computing_structure_solution 'ShelXT (Sheldrick, 2015)'
_diffrn_ambient_temperature 200.0
_diffrn_detector 'Bruker APEX2 area detector'
_diffrn_detector_area_resol_mean 7.4074
_diffrn_detector_type 'CCD area detector'
_diffrn_measured_fraction_theta_full 0.997
_diffrn_measured_fraction_theta_max 0.998
_diffrn_measurement_device '\k-geometry diffractometer'
_diffrn_measurement_device_type 'Bruker SMART APEX2 area detector'
_diffrn_measurement_method '\w and \f scans'
_diffrn_radiation_collimation 'focusing mirrors'
_diffrn_radiation_monochromator 'multilayer mirror optics'
_diffrn_radiation_probe x-ray
_diffrn_radiation_type MoK\a
_diffrn_radiation_wavelength 0.71073
_diffrn_reflns_av_R_equivalents 0.0784
_diffrn_reflns_av_unetI/netI 0.0405
_diffrn_reflns_Laue_measured_fraction_full 0.997
_diffrn_reflns_Laue_measured_fraction_max 0.998
_diffrn_reflns_limit_h_max 11
_diffrn_reflns_limit_h_min -11
_diffrn_reflns_limit_k_max 26
_diffrn_reflns_limit_k_min -26
_diffrn_reflns_limit_l_max 36
_diffrn_reflns_limit_l_min -36
_diffrn_reflns_number 142440
_diffrn_reflns_point_group_measured_fraction_full 0.997
_diffrn_reflns_point_group_measured_fraction_max 0.998
_diffrn_reflns_theta_full 25.242
_diffrn_reflns_theta_max 31.564
_diffrn_reflns_theta_min 2.374
_diffrn_source 'microfocus sealed tube'
_diffrn_source_current 1.4
_diffrn_source_power 0.07
_diffrn_source_type 'INCOATEC I\ms 3.0'
_diffrn_source_voltage 50
_diffrn_standards_number 0
_exptl_absorpt_coefficient_mu 1.713
_exptl_absorpt_correction_T_max 0.7462
_exptl_absorpt_correction_T_min 0.6780
_exptl_absorpt_correction_type multi-scan
_exptl_absorpt_process_details
;
SADABS-2016/2 (Bruker,2016/2) was used for absorption correction.
wR2(int) was 0.0915 before and 0.0638 after correction.
The Ratio of minimum to maximum transmission is 0.9086.
The \l/2 correction factor is Not present.
;
_exptl_crystal_colour 'clear brown'
_exptl_crystal_colour_lustre clear
_exptl_crystal_colour_primary brown
_exptl_crystal_density_diffrn 1.406
_exptl_crystal_description block
_exptl_crystal_F_000 1504
_exptl_crystal_size_max 0.289
_exptl_crystal_size_mid 0.232
_exptl_crystal_size_min 0.092
_refine_diff_density_max 0.440
_refine_diff_density_min -0.669
_refine_diff_density_rms 0.084
_refine_ls_extinction_method none
_refine_ls_goodness_of_fit_ref 0.996
_refine_ls_hydrogen_treatment constr
_refine_ls_matrix_type full
_refine_ls_number_parameters 391
_refine_ls_number_reflns 11584
_refine_ls_number_restraints 0
_refine_ls_restrained_S_all 0.996
_refine_ls_R_factor_all 0.0663
_refine_ls_R_factor_gt 0.0396
_refine_ls_shift/su_max 0.008
_refine_ls_shift/su_mean 0.000
_refine_ls_structure_factor_coef Fsqd
_refine_ls_weighting_details 'w=1/[\s^2^(Fo^2^)+(0.0390P)^2^+2.6355P] where P=(Fo^2^+2Fc^2^)/3'
_refine_ls_weighting_scheme calc
_refine_ls_wR_factor_gt 0.0819
_refine_ls_wR_factor_ref 0.0908
_reflns_Friedel_coverage 0.000
_reflns_number_gt 8570
_reflns_number_total 11584
_reflns_threshold_expression 'I > 2\s(I)'
_cod_data_source_file d3dt00089c2.cif
_cod_data_source_block megm_lamgail_a_0m
_cod_database_code 7712375
_shelxl_version_number 2013-3
_shelx_space_group_comment
;
The symmetry employed for this shelxl refinement is uniquely defined
by the following loop, which should always be used as a source of
symmetry information in preference to the above space-group names.
They are only intended as comments.
;
_shelx_estimated_absorpt_t_max 0.858
_shelx_estimated_absorpt_t_min 0.637
_olex2_refinement_description
;
1. Fixed Uiso
 At 1.2 times of:
  All C(H) groups
 At 1.5 times of:
  All C(H,H,H) groups
2.a Aromatic/amide H refined with riding coordinates:
 C7(H7), C13(H13), C15(H15), C17(H17), C18(H18), C19(H19), C20(H20), C22(H22),
 C24(H24), C30(H30)
2.b Idealised Me refined as rotating group:
 C4(H4A,H4B,H4C), C5(H5A,H5B,H5C), C6(H6A,H6B,H6C), C9(H9A,H9B,H9C), C10(H10A,
 H10B,H10C), C11(H11A,H11B,H11C), C27(H27A,H27B,H27C), C28(H28A,H28B,H28C),
 C29(H29A,H29B,H29C), C33(H33A,H33B,H33C), C34(H34A,H34B,H34C), C35(H35A,H35B,
 H35C)
;
_olex2_submission_special_instructions 'No special instructions were received'

loop_
_space_group_symop_operation_xyz
'x, y, z'
'-x, y+1/2, -z+1/2'
'-x, -y, -z'
'x, -y-1/2, z-1/2'

loop_
_atom_site_label
_atom_site_type_symbol
_atom_site_fract_x
_atom_site_fract_y
_atom_site_fract_z
_atom_site_U_iso_or_equiv
_atom_site_adp_type
_atom_site_occupancy
_atom_site_site_symmetry_order
_atom_site_calc_flag
_atom_site_refinement_flags_posn
_atom_site_refinement_flags_adp
_atom_site_refinement_flags_occupancy
_atom_site_disorder_assembly
_atom_site_disorder_group
I1 I 0.01932(2) 0.70697(2) 0.47092(2) 0.03515(5) Uani 1 1 d . . . . .
Ga1 Ga 0.31152(3) 0.64628(2) 0.50504(2) 0.02100(6) Uani 1 1 d . . . . .
O1 O 0.3136(2) 0.64240(8) 0.58014(6) 0.0281(3) Uani 1 1 d . . . . .
O2 O 0.4828(2) 0.71957(8) 0.51526(6) 0.0270(3) Uani 1 1 d . . . . .
N1 N 0.2725(2) 0.53680(10) 0.50050(7) 0.0216(4) Uani 1 1 d . . . . .
N2 N 0.3999(2) 0.62291(10) 0.43273(7) 0.0233(4) Uani 1 1 d . . . . .
C1 C 0.2650(3) 0.59141(12) 0.61241(9) 0.0228(4) Uani 1 1 d . . . . .
C2 C 0.2541(3) 0.60806(12) 0.66766(9) 0.0241(4) Uani 1 1 d . . . . .
C3 C 0.2824(3) 0.68645(13) 0.68891(9) 0.0282(5) Uani 1 1 d . . . . .
C4 C 0.1454(4) 0.73728(14) 0.65832(12) 0.0402(6) Uani 1 1 d . . . . .
H4A H 0.1510 0.7326 0.6195 0.060 Uiso 1 1 calc R U . . .
H4B H 0.1702 0.7880 0.6694 0.060 Uiso 1 1 calc R U . . .
H4C H 0.0274 0.7237 0.6665 0.060 Uiso 1 1 calc R U . . .
C5 C 0.4681(4) 0.71314(14) 0.68160(11) 0.0362(6) Uani 1 1 d . . . . .
H5A H 0.5553 0.6825 0.7030 0.054 Uiso 1 1 calc R U . . .
H5B H 0.4818 0.7641 0.6936 0.054 Uiso 1 1 calc R U . . .
H5C H 0.4858 0.7099 0.6435 0.054 Uiso 1 1 calc R U . . .
C6 C 0.2597(4) 0.69241(15) 0.74870(11) 0.0420(7) Uani 1 1 d . . . . .
H6A H 0.1415 0.6758 0.7544 0.063 Uiso 1 1 calc R U . . .
H6B H 0.2752 0.7434 0.7603 0.063 Uiso 1 1 calc R U . . .
H6C H 0.3479 0.6618 0.7697 0.063 Uiso 1 1 calc R U . . .
C7 C 0.2163(3) 0.55110(13) 0.70063(9) 0.0279(5) Uani 1 1 d . . . . .
H7 H 0.2128 0.5618 0.7376 0.034 Uiso 1 1 calc R U . . .
C8 C 0.1534(4) 0.41868(13) 0.72517(10) 0.0345(6) Uani 1 1 d . . . . .
C9 C 0.0264(5) 0.44372(16) 0.76361(12) 0.0515(8) Uani 1 1 d . . . . .
H9A H 0.0785 0.4846 0.7853 0.077 Uiso 1 1 calc R U . . .
H9B H 0.0029 0.4031 0.7873 0.077 Uiso 1 1 calc R U . . .
H9C H -0.0841 0.4596 0.7431 0.077 Uiso 1 1 calc R U . . .
C10 C 0.3300(5) 0.4001(2) 0.75641(16) 0.0753(13) Uani 1 1 d . . . . .
H10A H 0.4093 0.3812 0.7317 0.113 Uiso 1 1 calc R U . . .
H10B H 0.3135 0.3630 0.7836 0.113 Uiso 1 1 calc R U . . .
H10C H 0.3812 0.4442 0.7742 0.113 Uiso 1 1 calc R U . . .
C11 C 0.0740(7) 0.34958(17) 0.69724(14) 0.0726(13) Uani 1 1 d . . . . .
H11A H -0.0360 0.3621 0.6750 0.109 Uiso 1 1 calc R U . . .
H11B H 0.0500 0.3136 0.7245 0.109 Uiso 1 1 calc R U . . .
H11C H 0.1574 0.3289 0.6745 0.109 Uiso 1 1 calc R U . . .
C12 C 0.1824(3) 0.47813(12) 0.68373(9) 0.0276(5) Uani 1 1 d . . . . .
C13 C 0.1846(3) 0.46395(12) 0.63029(9) 0.0266(5) Uani 1 1 d . . . . .
H13 H 0.1574 0.4161 0.6171 0.032 Uiso 1 1 calc R U . . .
C14 C 0.2264(3) 0.51894(11) 0.59403(9) 0.0232(4) Uani 1 1 d . . . . .
C15 C 0.2342(3) 0.49615(12) 0.54043(9) 0.0239(4) Uani 1 1 d . . . . .
H15 H 0.2090 0.4461 0.5326 0.029 Uiso 1 1 calc R U . . .
C16 C 0.2776(3) 0.50712(12) 0.44842(9) 0.0228(4) Uani 1 1 d . . . . .
C17 C 0.2211(3) 0.43684(12) 0.43205(10) 0.0291(5) Uani 1 1 d . . . . .
H17 H 0.1748 0.4046 0.4566 0.035 Uiso 1 1 calc R U . . .
C18 C 0.2333(3) 0.41505(13) 0.38004(10) 0.0334(5) Uani 1 1 d . . . . .
H18 H 0.1963 0.3672 0.3690 0.040 Uiso 1 1 calc R U . . .
C19 C 0.2983(3) 0.46137(14) 0.34371(10) 0.0330(5) Uani 1 1 d . . . . .
H19 H 0.3055 0.4453 0.3079 0.040 Uiso 1 1 calc R U . . .
C20 C 0.3530(3) 0.53091(13) 0.35905(9) 0.0289(5) Uani 1 1 d . . . . .
H20 H 0.3968 0.5629 0.3338 0.035 Uiso 1 1 calc R U . . .
C21 C 0.3441(3) 0.55420(12) 0.41153(9) 0.0231(4) Uani 1 1 d . . . . .
C22 C 0.4783(3) 0.67101(13) 0.40566(9) 0.0256(4) Uani 1 1 d . . . . .
H22 H 0.4956 0.6584 0.3698 0.031 Uiso 1 1 calc R U . . .
C23 C 0.5404(3) 0.74055(12) 0.42453(9) 0.0249(4) Uani 1 1 d . . . . .
C24 C 0.6173(3) 0.78520(12) 0.38746(9) 0.0282(5) Uani 1 1 d . . . . .
H24 H 0.6176 0.7689 0.3514 0.034 Uiso 1 1 calc R U . . .
C25 C 0.6911(3) 0.85128(13) 0.40230(10) 0.0304(5) Uani 1 1 d . . . . .
C26 C 0.7840(4) 0.89989(14) 0.36434(11) 0.0381(6) Uani 1 1 d . . . . .
C27 C 0.8088(6) 0.86215(19) 0.31275(14) 0.0677(12) Uani 1 1 d . . . . .
H27A H 0.8776 0.8174 0.3205 0.102 Uiso 1 1 calc R U . . .
H27B H 0.8715 0.8947 0.2904 0.102 Uiso 1 1 calc R U . . .
H27C H 0.6936 0.8497 0.2935 0.102 Uiso 1 1 calc R U . . .
C28 C 0.6755(10) 0.9664(2) 0.3505(3) 0.155(3) Uani 1 1 d . . . . .
H28A H 0.5556 0.9517 0.3364 0.232 Uiso 1 1 calc R U . . .
H28B H 0.7277 0.9948 0.3232 0.232 Uiso 1 1 calc R U . . .
H28C H 0.6718 0.9963 0.3829 0.232 Uiso 1 1 calc R U . . .
C29 C 0.9629(8) 0.9204(4) 0.39042(18) 0.169(4) Uani 1 1 d . . . . .
H29A H 0.9516 0.9518 0.4216 0.253 Uiso 1 1 calc R U . . .
H29B H 1.0261 0.9468 0.3645 0.253 Uiso 1 1 calc R U . . .
H29C H 1.0283 0.8761 0.4023 0.253 Uiso 1 1 calc R U . . .
C30 C 0.6828(4) 0.87321(13) 0.45576(10) 0.0326(5) Uani 1 1 d . . . . .
H30 H 0.7288 0.9200 0.4662 0.039 Uiso 1 1 calc R U . . .
C31 C 0.6128(3) 0.83204(12) 0.49426(9) 0.0268(5) Uani 1 1 d . . . . .
C32 C 0.6187(4) 0.85896(13) 0.55264(10) 0.0327(5) Uani 1 1 d . . . . .
C33 C 0.6949(5) 0.93644(16) 0.55997(12) 0.0516(8) Uani 1 1 d . . . . .
H33A H 0.8147 0.9371 0.5498 0.077 Uiso 1 1 calc R U . . .
H33B H 0.6977 0.9511 0.5977 0.077 Uiso 1 1 calc R U . . .
H33C H 0.6209 0.9706 0.5371 0.077 Uiso 1 1 calc R U . . .
C34 C 0.7407(4) 0.80775(15) 0.58896(10) 0.0389(6) Uani 1 1 d . . . . .
H34A H 0.6948 0.7577 0.5857 0.058 Uiso 1 1 calc R U . . .
H34B H 0.7455 0.8239 0.6264 0.058 Uiso 1 1 calc R U . . .
H34C H 0.8593 0.8090 0.5778 0.058 Uiso 1 1 calc R U . . .
C35 C 0.4337(4) 0.86008(16) 0.56980(11) 0.0427(7) Uani 1 1 d . . . . .
H35A H 0.3582 0.8923 0.5457 0.064 Uiso 1 1 calc R U . . .
H35B H 0.4391 0.8782 0.6068 0.064 Uiso 1 1 calc R U . . .
H35C H 0.3850 0.8104 0.5679 0.064 Uiso 1 1 calc R U . . .
C36 C 0.5411(3) 0.76258(12) 0.47880(9) 0.0234(4) Uani 1 1 d . . . . .

loop_
_atom_site_aniso_label
_atom_site_aniso_U_11
_atom_site_aniso_U_22
_atom_site_aniso_U_33
_atom_site_aniso_U_23
_atom_site_aniso_U_13
_atom_site_aniso_U_12
I1 0.02954(9) 0.03432(9) 0.04129(10) -0.00002(7) 0.00288(7) 0.00583(7)
Ga1 0.02456(12) 0.01991(11) 0.01898(11) -0.00114(9) 0.00450(9) -0.00211(9)
O1 0.0410(10) 0.0228(7) 0.0208(7) -0.0004(6) 0.0055(7) -0.0076(7)
O2 0.0352(9) 0.0271(8) 0.0190(7) -0.0001(6) 0.0045(6) -0.0090(7)
N1 0.0225(9) 0.0218(8) 0.0204(9) -0.0010(7) 0.0024(7) -0.0006(7)
N2 0.0264(9) 0.0228(9) 0.0213(9) -0.0038(7) 0.0054(7) -0.0029(7)
C1 0.0222(10) 0.0238(10) 0.0224(10) 0.0018(8) 0.0030(8) 0.0005(8)
C2 0.0269(11) 0.0243(10) 0.0212(10) 0.0006(8) 0.0038(8) 0.0014(8)
C3 0.0362(13) 0.0252(10) 0.0240(11) -0.0023(9) 0.0064(9) -0.0004(9)
C4 0.0489(16) 0.0271(12) 0.0442(16) -0.0025(11) 0.0043(13) 0.0062(11)
C5 0.0418(15) 0.0331(13) 0.0340(13) -0.0098(10) 0.0059(11) -0.0088(11)
C6 0.0612(19) 0.0347(13) 0.0320(13) -0.0078(11) 0.0135(13) -0.0024(13)
C7 0.0332(12) 0.0283(11) 0.0229(11) 0.0017(9) 0.0060(9) 0.0015(9)
C8 0.0493(16) 0.0258(11) 0.0317(12) 0.0076(9) 0.0189(11) 0.0078(11)
C9 0.076(2) 0.0387(15) 0.0467(17) 0.0108(13) 0.0365(16) 0.0086(15)
C10 0.066(2) 0.092(3) 0.071(2) 0.056(2) 0.0191(19) 0.028(2)
C11 0.139(4) 0.0314(15) 0.057(2) 0.0027(14) 0.049(2) -0.0148(19)
C12 0.0331(12) 0.0235(10) 0.0281(11) 0.0042(9) 0.0111(9) 0.0034(9)
C13 0.0315(12) 0.0212(10) 0.0281(11) 0.0019(8) 0.0070(9) 0.0026(9)
C14 0.0262(11) 0.0216(10) 0.0221(10) 0.0013(8) 0.0041(8) 0.0004(8)
C15 0.0252(11) 0.0211(9) 0.0253(11) 0.0013(8) 0.0023(8) 0.0003(8)
C16 0.0228(10) 0.0230(10) 0.0229(10) -0.0021(8) 0.0040(8) 0.0023(8)
C17 0.0341(12) 0.0241(10) 0.0296(12) -0.0032(9) 0.0059(10) -0.0019(9)
C18 0.0389(14) 0.0250(11) 0.0367(13) -0.0096(10) 0.0058(11) -0.0021(10)
C19 0.0373(14) 0.0330(12) 0.0286(12) -0.0110(10) 0.0039(10) 0.0022(10)
C20 0.0317(12) 0.0310(11) 0.0248(11) -0.0043(9) 0.0065(9) -0.0021(10)
C21 0.0228(10) 0.0227(10) 0.0239(10) -0.0048(8) 0.0033(8) -0.0007(8)
C22 0.0262(11) 0.0301(11) 0.0211(10) -0.0034(9) 0.0052(8) -0.0044(9)
C23 0.0271(11) 0.0250(10) 0.0233(10) -0.0017(8) 0.0051(9) -0.0030(9)
C24 0.0330(12) 0.0292(11) 0.0230(11) -0.0010(9) 0.0063(9) -0.0029(9)
C25 0.0374(13) 0.0261(11) 0.0286(12) 0.0041(9) 0.0074(10) -0.0029(10)
C26 0.0543(17) 0.0293(12) 0.0326(13) 0.0037(10) 0.0131(12) -0.0111(11)
C27 0.103(3) 0.0508(19) 0.060(2) -0.0068(16) 0.055(2) -0.0290(19)
C28 0.253(8) 0.065(3) 0.182(6) 0.084(3) 0.173(6) 0.082(4)
C29 0.159(5) 0.286(9) 0.055(3) 0.048(4) -0.016(3) -0.186(6)
C30 0.0443(15) 0.0223(10) 0.0315(12) -0.0012(9) 0.0063(11) -0.0072(10)
C31 0.0305(12) 0.0258(11) 0.0241(11) -0.0012(9) 0.0030(9) -0.0025(9)
C32 0.0449(15) 0.0283(11) 0.0259(12) -0.0061(9) 0.0081(10) -0.0084(10)
C33 0.083(2) 0.0361(14) 0.0370(15) -0.0132(12) 0.0146(15) -0.0205(15)
C34 0.0461(16) 0.0445(15) 0.0254(12) -0.0023(11) 0.0009(11) -0.0043(12)
C35 0.0550(18) 0.0403(14) 0.0349(14) -0.0076(11) 0.0145(13) 0.0043(13)
C36 0.0224(11) 0.0249(10) 0.0226(10) 0.0008(8) 0.0019(8) -0.0017(8)

loop_
_atom_type_symbol
_atom_type_description
_atom_type_scat_dispersion_real
_atom_type_scat_dispersion_imag
_atom_type_scat_source
C C 0.0033 0.0016 'International Tables Vol C Tables 4.2.6.8 and 6.1.1.4'
H H 0.0000 0.0000 'International Tables Vol C Tables 4.2.6.8 and 6.1.1.4'
Ga Ga 0.2307 1.6083 'International Tables Vol C Tables 4.2.6.8 and 6.1.1.4'
I I -0.4742 1.8119 'International Tables Vol C Tables 4.2.6.8 and 6.1.1.4'
N N 0.0061 0.0033 'International Tables Vol C Tables 4.2.6.8 and 6.1.1.4'
O O 0.0106 0.0060 'International Tables Vol C Tables 4.2.6.8 and 6.1.1.4'

loop_
_geom_angle_atom_site_label_1
_geom_angle_atom_site_label_2
_geom_angle_atom_site_label_3
_geom_angle
_geom_angle_site_symmetry_1
_geom_angle_site_symmetry_3
_geom_angle_publ_flag
O1 Ga1 I1 104.77(5) . . ?
O1 Ga1 N1 90.15(7) . . ?
O1 Ga1 N2 155.55(8) . . ?
O2 Ga1 I1 107.80(5) . . ?
O2 Ga1 O1 88.11(7) . . ?
O2 Ga1 N1 144.32(8) . . ?
O2 Ga1 N2 88.37(7) . . ?
N1 Ga1 I1 107.09(5) . . ?
N1 Ga1 N2 78.83(7) . . ?
N2 Ga1 I1 99.35(6) . . ?
C1 O1 Ga1 132.15(14) . . ?
C36 O2 Ga1 128.32(14) . . ?
C15 N1 Ga1 124.37(15) . . ?
C15 N1 C16 121.26(19) . . ?
C16 N1 Ga1 114.23(13) . . ?
C21 N2 Ga1 113.64(13) . . ?
C22 N2 Ga1 122.66(15) . . ?
C22 N2 C21 123.01(18) . . ?
O1 C1 C2 119.77(19) . . ?
O1 C1 C14 121.65(19) . . ?
C14 C1 C2 118.56(19) . . ?
C1 C2 C3 120.82(19) . . ?
C7 C2 C1 117.3(2) . . ?
C7 C2 C3 121.9(2) . . ?
C2 C3 C4 109.4(2) . . ?
C5 C3 C2 110.55(19) . . ?
C5 C3 C4 109.6(2) . . ?
C6 C3 C2 112.17(19) . . ?
C6 C3 C4 107.1(2) . . ?
C6 C3 C5 107.9(2) . . ?
C3 C4 H4A 109.5 . . ?
C3 C4 H4B 109.5 . . ?
C3 C4 H4C 109.5 . . ?
H4A C4 H4B 109.5 . . ?
H4A C4 H4C 109.5 . . ?
H4B C4 H4C 109.5 . . ?
C3 C5 H5A 109.5 . . ?
C3 C5 H5B 109.5 . . ?
C3 C5 H5C 109.5 . . ?
H5A C5 H5B 109.5 . . ?
H5A C5 H5C 109.5 . . ?
H5B C5 H5C 109.5 . . ?
C3 C6 H6A 109.5 . . ?
C3 C6 H6B 109.5 . . ?
C3 C6 H6C 109.5 . . ?
H6A C6 H6B 109.5 . . ?
H6A C6 H6C 109.5 . . ?
H6B C6 H6C 109.5 . . ?
C2 C7 H7 117.4 . . ?
C2 C7 C12 125.2(2) . . ?
C12 C7 H7 117.4 . . ?
C9 C8 C10 109.8(3) . . ?
C9 C8 C11 106.8(3) . . ?
C9 C8 C12 111.7(2) . . ?
C10 C8 C11 109.3(3) . . ?
C10 C8 C12 108.4(2) . . ?
C11 C8 C12 110.9(2) . . ?
C8 C9 H9A 109.5 . . ?
C8 C9 H9B 109.5 . . ?
C8 C9 H9C 109.5 . . ?
H9A C9 H9B 109.5 . . ?
H9A C9 H9C 109.5 . . ?
H9B C9 H9C 109.5 . . ?
C8 C10 H10A 109.5 . . ?
C8 C10 H10B 109.5 . . ?
C8 C10 H10C 109.5 . . ?
H10A C10 H10B 109.5 . . ?
H10A C10 H10C 109.5 . . ?
H10B C10 H10C 109.5 . . ?
C8 C11 H11A 109.5 . . ?
C8 C11 H11B 109.5 . . ?
C8 C11 H11C 109.5 . . ?
H11A C11 H11B 109.5 . . ?
H11A C11 H11C 109.5 . . ?
H11B C11 H11C 109.5 . . ?
C7 C12 C8 120.1(2) . . ?
C13 C12 C7 116.7(2) . . ?
C13 C12 C8 123.1(2) . . ?
C12 C13 H13 119.2 . . ?
C12 C13 C14 121.5(2) . . ?
C14 C13 H13 119.2 . . ?
C13 C14 C1 120.6(2) . . ?
C15 C14 C1 123.49(19) . . ?
C15 C14 C13 115.9(2) . . ?
N1 C15 C14 126.6(2) . . ?
N1 C15 H15 116.7 . . ?
C14 C15 H15 116.7 . . ?
C17 C16 N1 125.4(2) . . ?
C21 C16 N1 114.99(19) . . ?
C21 C16 C17 119.6(2) . . ?
C16 C17 H17 120.4 . . ?
C18 C17 C16 119.3(2) . . ?
C18 C17 H17 120.4 . . ?
C17 C18 H18 119.4 . . ?
C17 C18 C19 121.1(2) . . ?
C19 C18 H18 119.4 . . ?
C18 C19 H19 119.9 . . ?
C18 C19 C20 120.3(2) . . ?
C20 C19 H19 119.9 . . ?
C19 C20 H20 120.1 . . ?
C19 C20 C21 119.9(2) . . ?
C21 C20 H20 120.1 . . ?
C16 C21 N2 114.63(18) . . ?
C20 C21 N2 125.6(2) . . ?
C20 C21 C16 119.8(2) . . ?
N2 C22 H22 116.9 . . ?
N2 C22 C23 126.2(2) . . ?
C23 C22 H22 116.9 . . ?
C24 C23 C22 116.6(2) . . ?
C24 C23 C36 120.6(2) . . ?
C36 C23 C22 122.5(2) . . ?
C23 C24 H24 119.3 . . ?
C25 C24 C23 121.5(2) . . ?
C25 C24 H24 119.3 . . ?
C24 C25 C26 123.4(2) . . ?
C24 C25 C30 116.6(2) . . ?
C30 C25 C26 120.0(2) . . ?
C27 C26 C25 112.5(2) . . ?
C28 C26 C25 109.3(3) . . ?
C28 C26 C27 107.5(3) . . ?
C29 C26 C25 110.0(3) . . ?
C29 C26 C27 106.9(4) . . ?
C29 C26 C28 110.7(5) . . ?
C26 C27 H27A 109.5 . . ?
C26 C27 H27B 109.5 . . ?
C26 C27 H27C 109.5 . . ?
H27A C27 H27B 109.5 . . ?
H27A C27 H27C 109.5 . . ?
H27B C27 H27C 109.5 . . ?
C26 C28 H28A 109.5 . . ?
C26 C28 H28B 109.5 . . ?
C26 C28 H28C 109.5 . . ?
H28A C28 H28B 109.5 . . ?
H28A C28 H28C 109.5 . . ?
H28B C28 H28C 109.5 . . ?
C26 C29 H29A 109.5 . . ?
C26 C29 H29B 109.5 . . ?
C26 C29 H29C 109.5 . . ?
H29A C29 H29B 109.5 . . ?
H29A C29 H29C 109.5 . . ?
H29B C29 H29C 109.5 . . ?
C25 C30 H30 117.5 . . ?
C31 C30 C25 125.0(2) . . ?
C31 C30 H30 117.5 . . ?
C30 C31 C32 121.2(2) . . ?
C30 C31 C36 117.8(2) . . ?
C36 C31 C32 120.9(2) . . ?
C31 C32 C34 108.3(2) . . ?
C33 C32 C31 112.2(2) . . ?
C33 C32 C34 107.2(2) . . ?
C35 C32 C31 110.3(2) . . ?
C35 C32 C33 107.8(2) . . ?
C35 C32 C34 111.0(2) . . ?
C32 C33 H33A 109.5 . . ?
C32 C33 H33B 109.5 . . ?
C32 C33 H33C 109.5 . . ?
H33A C33 H33B 109.5 . . ?
H33A C33 H33C 109.5 . . ?
H33B C33 H33C 109.5 . . ?
C32 C34 H34A 109.5 . . ?
C32 C34 H34B 109.5 . . ?
C32 C34 H34C 109.5 . . ?
H34A C34 H34B 109.5 . . ?
H34A C34 H34C 109.5 . . ?
H34B C34 H34C 109.5 . . ?
C32 C35 H35A 109.5 . . ?
C32 C35 H35B 109.5 . . ?
C32 C35 H35C 109.5 . . ?
H35A C35 H35B 109.5 . . ?
H35A C35 H35C 109.5 . . ?
H35B C35 H35C 109.5 . . ?
O2 C36 C23 122.0(2) . . ?
O2 C36 C31 119.68(19) . . ?
C23 C36 C31 118.3(2) . . ?

loop_
_geom_bond_atom_site_label_1
_geom_bond_atom_site_label_2
_geom_bond_distance
_geom_bond_site_symmetry_2
_geom_bond_publ_flag
I1 Ga1 2.5499(3) . ?
Ga1 O1 1.8791(15) . ?
Ga1 O2 1.8701(16) . ?
Ga1 N1 2.0250(18) . ?
Ga1 N2 2.0500(17) . ?
O1 C1 1.315(3) . ?
O2 C36 1.322(3) . ?
N1 C15 1.306(3) . ?
N1 C16 1.417(3) . ?
N2 C21 1.410(3) . ?
N2 C22 1.299(3) . ?
C1 C2 1.428(3) . ?
C1 C14 1.422(3) . ?
C2 C3 1.535(3) . ?
C2 C7 1.380(3) . ?
C3 C4 1.536(4) . ?
C3 C5 1.532(4) . ?
C3 C6 1.530(3) . ?
C4 H4A 0.9800 . ?
C4 H4B 0.9800 . ?
C4 H4C 0.9800 . ?
C5 H5A 0.9800 . ?
C5 H5B 0.9800 . ?
C5 H5C 0.9800 . ?
C6 H6A 0.9800 . ?
C6 H6B 0.9800 . ?
C6 H6C 0.9800 . ?
C7 H7 0.9500 . ?
C7 C12 1.414(3) . ?
C8 C9 1.516(4) . ?
C8 C10 1.517(5) . ?
C8 C11 1.534(4) . ?
C8 C12 1.536(3) . ?
C9 H9A 0.9800 . ?
C9 H9B 0.9800 . ?
C9 H9C 0.9800 . ?
C10 H10A 0.9800 . ?
C10 H10B 0.9800 . ?
C10 H10C 0.9800 . ?
C11 H11A 0.9800 . ?
C11 H11B 0.9800 . ?
C11 H11C 0.9800 . ?
C12 C13 1.364(3) . ?
C13 H13 0.9500 . ?
C13 C14 1.416(3) . ?
C14 C15 1.412(3) . ?
C15 H15 0.9500 . ?
C16 C17 1.401(3) . ?
C16 C21 1.401(3) . ?
C17 H17 0.9500 . ?
C17 C18 1.375(3) . ?
C18 H18 0.9500 . ?
C18 C19 1.377(4) . ?
C19 H19 0.9500 . ?
C19 C20 1.379(3) . ?
C20 H20 0.9500 . ?
C20 C21 1.390(3) . ?
C22 H22 0.9500 . ?
C22 C23 1.418(3) . ?
C23 C24 1.415(3) . ?
C23 C36 1.416(3) . ?
C24 H24 0.9500 . ?
C24 C25 1.366(3) . ?
C25 C26 1.535(3) . ?
C25 C30 1.405(3) . ?
C26 C27 1.495(4) . ?
C26 C28 1.489(5) . ?
C26 C29 1.492(5) . ?
C27 H27A 0.9800 . ?
C27 H27B 0.9800 . ?
C27 H27C 0.9800 . ?
C28 H28A 0.9800 . ?
C28 H28B 0.9800 . ?
C28 H28C 0.9800 . ?
C29 H29A 0.9800 . ?
C29 H29B 0.9800 . ?
C29 H29C 0.9800 . ?
C30 H30 0.9500 . ?
C30 C31 1.380(3) . ?
C31 C32 1.537(3) . ?
C31 C36 1.419(3) . ?
C32 C33 1.534(4) . ?
C32 C34 1.540(4) . ?
C32 C35 1.527(4) . ?
C33 H33A 0.9800 . ?
C33 H33B 0.9800 . ?
C33 H33C 0.9800 . ?
C34 H34A 0.9800 . ?
C34 H34B 0.9800 . ?
C34 H34C 0.9800 . ?
C35 H35A 0.9800 . ?
C35 H35B 0.9800 . ?
C35 H35C 0.9800 . ?

loop_
_geom_torsion_atom_site_label_1
_geom_torsion_atom_site_label_2
_geom_torsion_atom_site_label_3
_geom_torsion_atom_site_label_4
_geom_torsion
_geom_torsion_site_symmetry_1
_geom_torsion_site_symmetry_2
_geom_torsion_site_symmetry_3
_geom_torsion_site_symmetry_4
_geom_torsion_publ_flag
I1 Ga1 O1 C1 93.4(2) . . . . ?
I1 Ga1 O2 C36 -64.16(19) . . . . ?
Ga1 O1 C1 C2 -169.54(16) . . . . ?
Ga1 O1 C1 C14 11.9(3) . . . . ?
Ga1 O2 C36 C23 -28.1(3) . . . . ?
Ga1 O2 C36 C31 154.14(17) . . . . ?
Ga1 N1 C15 C14 -5.2(3) . . . . ?
Ga1 N1 C16 C17 -166.67(19) . . . . ?
Ga1 N1 C16 C21 12.7(2) . . . . ?
Ga1 N2 C21 C16 -15.1(2) . . . . ?
Ga1 N2 C21 C20 165.92(19) . . . . ?
Ga1 N2 C22 C23 11.1(3) . . . . ?
O1 Ga1 O2 C36 -169.07(19) . . . . ?
O1 C1 C2 C3 5.4(3) . . . . ?
O1 C1 C2 C7 -174.9(2) . . . . ?
O1 C1 C14 C13 176.2(2) . . . . ?
O1 C1 C14 C15 -1.0(3) . . . . ?
O2 Ga1 O1 C1 -158.6(2) . . . . ?
N1 Ga1 O1 C1 -14.3(2) . . . . ?
N1 Ga1 O2 C36 103.3(2) . . . . ?
N1 C16 C17 C18 179.9(2) . . . . ?
N1 C16 C21 N2 1.7(3) . . . . ?
N1 C16 C21 C20 -179.2(2) . . . . ?
N2 Ga1 O1 C1 -76.8(3) . . . . ?
N2 Ga1 O2 C36 35.14(19) . . . . ?
N2 C22 C23 C24 -178.1(2) . . . . ?
N2 C22 C23 C36 7.4(4) . . . . ?
C1 C2 C3 C4 59.6(3) . . . . ?
C1 C2 C3 C5 -61.1(3) . . . . ?
C1 C2 C3 C6 178.4(2) . . . . ?
C1 C2 C7 C12 -2.0(4) . . . . ?
C1 C14 C15 N1 -1.7(4) . . . . ?
C2 C1 C14 C13 -2.3(3) . . . . ?
C2 C1 C14 C15 -179.5(2) . . . . ?
C2 C7 C12 C8 176.2(2) . . . . ?
C2 C7 C12 C13 -1.2(4) . . . . ?
C3 C2 C7 C12 177.7(2) . . . . ?
C7 C2 C3 C4 -120.0(2) . . . . ?
C7 C2 C3 C5 119.2(3) . . . . ?
C7 C2 C3 C6 -1.3(3) . . . . ?
C7 C12 C13 C14 2.7(4) . . . . ?
C8 C12 C13 C14 -174.6(2) . . . . ?
C9 C8 C12 C7 46.7(4) . . . . ?
C9 C8 C12 C13 -136.1(3) . . . . ?
C10 C8 C12 C7 -74.3(3) . . . . ?
C10 C8 C12 C13 102.9(3) . . . . ?
C11 C8 C12 C7 165.7(3) . . . . ?
C11 C8 C12 C13 -17.1(4) . . . . ?
C12 C13 C14 C1 -1.0(4) . . . . ?
C12 C13 C14 C15 176.4(2) . . . . ?
C13 C14 C15 N1 -179.0(2) . . . . ?
C14 C1 C2 C3 -176.0(2) . . . . ?
C14 C1 C2 C7 3.7(3) . . . . ?
C15 N1 C16 C17 9.2(3) . . . . ?
C15 N1 C16 C21 -171.5(2) . . . . ?
C16 N1 C15 C14 179.4(2) . . . . ?
C16 C17 C18 C19 -0.7(4) . . . . ?
C17 C16 C21 N2 -178.9(2) . . . . ?
C17 C16 C21 C20 0.1(3) . . . . ?
C17 C18 C19 C20 0.1(4) . . . . ?
C18 C19 C20 C21 0.6(4) . . . . ?
C19 C20 C21 N2 178.2(2) . . . . ?
C19 C20 C21 C16 -0.7(4) . . . . ?
C21 N2 C22 C23 -179.0(2) . . . . ?
C21 C16 C17 C18 0.6(3) . . . . ?
C22 N2 C21 C16 174.1(2) . . . . ?
C22 N2 C21 C20 -4.8(4) . . . . ?
C22 C23 C24 C25 -175.9(2) . . . . ?
C22 C23 C36 O2 -0.4(4) . . . . ?
C22 C23 C36 C31 177.4(2) . . . . ?
C23 C24 C25 C26 176.9(2) . . . . ?
C23 C24 C25 C30 -1.5(4) . . . . ?
C24 C23 C36 O2 -174.6(2) . . . . ?
C24 C23 C36 C31 3.2(3) . . . . ?
C24 C25 C26 C27 -8.8(4) . . . . ?
C24 C25 C26 C28 110.5(4) . . . . ?
C24 C25 C26 C29 -127.8(4) . . . . ?
C24 C25 C30 C31 2.8(4) . . . . ?
C25 C30 C31 C32 176.6(2) . . . . ?
C25 C30 C31 C36 -1.0(4) . . . . ?
C26 C25 C30 C31 -175.7(3) . . . . ?
C30 C25 C26 C27 169.6(3) . . . . ?
C30 C25 C26 C28 -71.2(5) . . . . ?
C30 C25 C26 C29 50.5(5) . . . . ?
C30 C31 C32 C33 4.7(4) . . . . ?
C30 C31 C32 C34 -113.5(3) . . . . ?
C30 C31 C32 C35 124.8(3) . . . . ?
C30 C31 C36 O2 175.8(2) . . . . ?
C30 C31 C36 C23 -2.0(3) . . . . ?
C32 C31 C36 O2 -1.7(3) . . . . ?
C32 C31 C36 C23 -179.6(2) . . . . ?
C36 C23 C24 C25 -1.4(4) . . . . ?
C36 C31 C32 C33 -177.9(2) . . . . ?
C36 C31 C32 C34 64.0(3) . . . . ?
C36 C31 C32 C35 -57.7(3) . . . . ?
